data_4071948
loop_
_publ_author_name
'Wu, Jincai'
'Chen, Yi-Zhen'
'Hung, Wen-Chou'
'Lin, Chu-Chieh'

_publ_section_title
;
 Preparation, Characterization, and Catalytic Studies of Magnesium
 Phenoxides: Highly Active Initiators for Ring-Opening Polymerization
 ofl-Lactide
;
_journal_issue 19
_journal_name_full Organometallics
_journal_page_first 4970
_journal_paper_doi 10.1021/om800482j
_journal_volume 27
_journal_year 2008
_chemical_formula_sum 'C47 H57 F Mg O4 S'
_chemical_formula_weight 761.30
_chemical_name_systematic
; 
 ? 
;
_space_group_IT_number 15
_symmetry_cell_setting monoclinic
_symmetry_space_group_name_Hall '-C 2yc'
_symmetry_space_group_name_H-M 'C 1 2/c 1'
_atom_sites_solution_hydrogens geom
_atom_sites_solution_primary direct
_atom_sites_solution_secondary difmap
_audit_creation_method SHELXL-97
_cell_angle_alpha 90.00
_cell_angle_beta 115.113(2)
_cell_angle_gamma 90.00
_cell_formula_units_Z 8
_cell_length_a 24.988(3)
_cell_length_b 20.691(2)
_cell_length_c 20.122(2)
_cell_measurement_reflns_used 4136
_cell_measurement_temperature 293(2)
_cell_measurement_theta_max 25.921
_cell_measurement_theta_min 2.192
_cell_volume 9420.2(17)
_computing_cell_refinement 'Bruker SMART'
_computing_data_collection 'Bruker SMART'
_computing_data_reduction 'Bruker SHELXTL'
_computing_molecular_graphics 'Bruker SHELXTL'
_computing_publication_material 'Bruker SHELXTL'
_computing_structure_refinement 'SHELXL-97 (Sheldrick, 1997)'
_computing_structure_solution 'SHELXS-97 (Sheldrick, 1990)'
_diffrn_ambient_temperature 293(2)
_diffrn_measured_fraction_theta_full 0.994
_diffrn_measured_fraction_theta_max 0.994
_diffrn_radiation_monochromator graphite
_diffrn_radiation_source 'fine-focus sealed tube'
_diffrn_radiation_type MoK\a
_diffrn_radiation_wavelength 0.71073
_diffrn_reflns_av_R_equivalents 0.0318
_diffrn_reflns_av_sigmaI/netI 0.0338
_diffrn_reflns_limit_h_max 18
_diffrn_reflns_limit_h_min -30
_diffrn_reflns_limit_k_max 23
_diffrn_reflns_limit_k_min -25
_diffrn_reflns_limit_l_max 24
_diffrn_reflns_limit_l_min -24
_diffrn_reflns_number 25229
_diffrn_reflns_theta_full 26.03
_diffrn_reflns_theta_max 26.03
_diffrn_reflns_theta_min 1.80
_exptl_absorpt_coefficient_mu 0.124
_exptl_absorpt_correction_T_max 1.000
_exptl_absorpt_correction_T_min 0.672
_exptl_absorpt_correction_type SADABS
_exptl_crystal_colour colorless
_exptl_crystal_density_diffrn 1.074
_exptl_crystal_density_method 'not measured'
_exptl_crystal_description block
_exptl_crystal_F_000 3264
_exptl_crystal_size_max 0.32
_exptl_crystal_size_mid 0.26
_exptl_crystal_size_min 0.12
_refine_diff_density_max 0.853
_refine_diff_density_min -0.488
_refine_diff_density_rms 0.067
_refine_ls_extinction_method none
_refine_ls_goodness_of_fit_ref 1.098
_refine_ls_hydrogen_treatment mixed
_refine_ls_matrix_type full
_refine_ls_number_parameters 532
_refine_ls_number_reflns 9245
_refine_ls_number_restraints 0
_refine_ls_restrained_S_all 1.098
_refine_ls_R_factor_all 0.1121
_refine_ls_R_factor_gt 0.0816
_refine_ls_shift/su_max 0.363
_refine_ls_shift/su_mean 0.015
_refine_ls_structure_factor_coef Fsqd
_refine_ls_weighting_details 'calc w=1/[\s^2^(Fo^2^)+(0.2000P)^2^+0.0000P] where P=(Fo^2^+2Fc^2^)/3'
_refine_ls_weighting_scheme calc
_refine_ls_wR_factor_gt 0.2544
_refine_ls_wR_factor_ref 0.2918
_reflns_number_gt 6082
_reflns_number_total 9245
_reflns_threshold_expression >2sigma(I)
_cod_data_source_file om800482j_si_004.cif
_cod_data_source_block 2e
_cod_depositor_comments
;
The following automatic conversions were performed:

'_symmetry_cell_setting' value 'Monoclinic' changed to 'monoclinic'
according to /home/saulius/struct/CIF-dictionaries/cif_core.dic
dictionary named 'cif_core.dic' version 2.4.1 from 2010-06-29.

Automatic conversion script
Id: cif_fix_values 1715 2011-07-08 13:25:40Z adriana 
;
_cod_original_cell_volume 9420.1(19)
_cod_original_sg_symbol_H-M C2/c
_cod_database_code 4071948

loop_
_symmetry_equiv_pos_as_xyz
'x, y, z'
'-x, y, -z+1/2'
'x+1/2, y+1/2, z'
'-x+1/2, y+1/2, -z+1/2'
'-x, -y, -z'
'x, -y, z-1/2'
'-x+1/2, -y+1/2, -z'
'x+1/2, -y+1/2, z-1/2'

loop_
_atom_site_label
_atom_site_type_symbol
_atom_site_fract_x
_atom_site_fract_y
_atom_site_fract_z
_atom_site_U_iso_or_equiv
_atom_site_adp_type
_atom_site_occupancy
_atom_site_symmetry_multiplicity
_atom_site_calc_flag
_atom_site_refinement_flags
Mg1 Mg 0.06121(4) 0.17848(5) 0.81086(5) 0.0498(3) Uani 1 1 d .
S1 S 0.14139(3) 0.31441(3) 0.81717(4) 0.0465(3) Uani 1 1 d .
F1 F 0.35163(12) 0.15566(17) 0.90475(19) 0.1442(15) Uani 1 1 d .
O1 O 0.02134(9) 0.17524(9) 0.70036(11) 0.0495(5) Uani 1 1 d .
O2 O 0.13594(8) 0.33920(10) 0.74084(11) 0.0502(5) Uani 1 1 d .
O3 O 0.09234(8) 0.27161(10) 0.80447(10) 0.0512(5) Uani 1 1 d .
O4 O 0.14894(10) 0.36618(11) 0.86641(12) 0.0618(6) Uani 1 1 d .
C1 C 0.05233(12) 0.18692(14) 0.65935(15) 0.0484(7) Uani 1 1 d .
C2 C 0.08170(14) 0.13716(15) 0.64019(18) 0.0599(8) Uani 1 1 d .
C3 C 0.11791(15) 0.15593(19) 0.60609(19) 0.0677(9) Uani 1 1 d .
H3B H 0.1387 0.1237 0.5948 0.081 Uiso 1 1 calc R
C4 C 0.12502(15) 0.21854(19) 0.58808(19) 0.0649(9) Uani 1 1 d .
C5 C 0.09099(14) 0.26500(17) 0.60155(17) 0.0576(8) Uani 1 1 d .
H5A H 0.0919 0.3072 0.5863 0.069 Uiso 1 1 calc R
C6 C 0.05553(12) 0.25055(14) 0.63712(15) 0.0473(7) Uani 1 1 d .
C7 C 0.01450(11) 0.30158(14) 0.64476(15) 0.0443(6) Uani 1 1 d .
H7A H 0.0064 0.2892 0.6866 0.053 Uiso 1 1 calc R
C8 C 0.03679(12) 0.37145(14) 0.65718(15) 0.0458(6) Uani 1 1 d .
C9 C -0.00231(13) 0.42166(15) 0.62485(16) 0.0542(7) Uani 1 1 d .
H9A H -0.0418 0.4117 0.5963 0.065 Uiso 1 1 calc R
C10 C 0.01453(16) 0.48614(16) 0.63300(18) 0.0620(8) Uani 1 1 d .
C11 C 0.07363(15) 0.49936(16) 0.6717(2) 0.0649(9) Uani 1 1 d .
H11A H 0.0857 0.5422 0.6747 0.078 Uiso 1 1 calc R
C12 C 0.11674(14) 0.45263(16) 0.70696(18) 0.0591(8) Uani 1 1 d .
C13 C 0.09536(12) 0.38934(14) 0.70249(15) 0.0491(7) Uani 1 1 d .
C14 C 0.20574(13) 0.26880(14) 0.84226(16) 0.0520(7) Uani 1 1 d .
C15 C 0.20821(15) 0.22239(17) 0.79408(19) 0.0680(9) Uani 1 1 d .
H15A H 0.1770 0.2169 0.7481 0.082 Uiso 1 1 calc R
C16 C 0.25847(18) 0.1842(2) 0.8162(3) 0.0883(13) Uani 1 1 d .
H16A H 0.2618 0.1528 0.7851 0.106 Uiso 1 1 calc R
C17 C 0.30294(17) 0.1937(2) 0.8845(3) 0.0904(14) Uani 1 1 d .
C18 C 0.30014(17) 0.2383(2) 0.9326(2) 0.0920(14) Uani 1 1 d .
H18A H 0.3309 0.2424 0.9792 0.110 Uiso 1 1 calc R
C19 C 0.25092(14) 0.27717(17) 0.91098(18) 0.0648(9) Uani 1 1 d .
H19A H 0.2483 0.3087 0.9424 0.078 Uiso 1 1 calc R
C20 C 0.07456(17) 0.06449(17) 0.6515(2) 0.0726(10) Uani 1 1 d .
C21 C 0.0988(8) 0.0456(3) 0.7244(5) 0.378(13) Uani 1 1 d .
H21A H 0.0835 0.0724 0.7513 0.567 Uiso 1 1 calc R
H21B H 0.1410 0.0500 0.7448 0.567 Uiso 1 1 calc R
H21C H 0.0888 0.0013 0.7278 0.567 Uiso 1 1 calc R
C22 C 0.0939(7) 0.0236(3) 0.6047(6) 0.260(7) Uani 1 1 d .
H22A H 0.0886 -0.0212 0.6129 0.391 Uiso 1 1 calc R
H22B H 0.1349 0.0317 0.6171 0.391 Uiso 1 1 calc R
H22C H 0.0707 0.0340 0.5540 0.391 Uiso 1 1 calc R
C23 C 0.0105(4) 0.0457(3) 0.6134(8) 0.265(7) Uani 1 1 d .
H23A H -0.0114 0.0678 0.6357 0.398 Uiso 1 1 calc R
H23B H 0.0068 -0.0002 0.6177 0.398 Uiso 1 1 calc R
H23C H -0.0047 0.0573 0.5625 0.398 Uiso 1 1 calc R
C24 C 0.16799(19) 0.2349(2) 0.5543(2) 0.0823(12) Uani 1 1 d .
C25 C 0.1433(5) 0.2219(11) 0.4803(6) 0.388(14) Uani 1 1 d .
H25A H 0.1710 0.2325 0.4604 0.582 Uiso 1 1 calc R
H25B H 0.1080 0.2472 0.4562 0.582 Uiso 1 1 calc R
H25C H 0.1335 0.1768 0.4725 0.582 Uiso 1 1 calc R
C26 C 0.1814(7) 0.3020(5) 0.5576(11) 0.357(12) Uani 1 1 d .
H26A H 0.2082 0.3096 0.5356 0.535 Uiso 1 1 calc R
H26B H 0.1993 0.3157 0.6079 0.535 Uiso 1 1 calc R
H26C H 0.1456 0.3260 0.5315 0.535 Uiso 1 1 calc R
C27 C 0.2206(5) 0.2013(7) 0.5858(9) 0.321(10) Uani 1 1 d .
H27A H 0.2456 0.2135 0.5626 0.482 Uiso 1 1 calc R
H27B H 0.2127 0.1558 0.5796 0.482 Uiso 1 1 calc R
H27C H 0.2399 0.2113 0.6372 0.482 Uiso 1 1 calc R
C28 C -0.03172(18) 0.54009(18) 0.5992(2) 0.0766(10) Uani 1 1 d .
C29 C -0.0051(3) 0.5993(4) 0.5891(8) 0.308(9) Uani 1 1 d .
H29A H -0.0352 0.6317 0.5680 0.462 Uiso 1 1 calc R
H29B H 0.0135 0.5914 0.5568 0.462 Uiso 1 1 calc R
H29C H 0.0239 0.6141 0.6357 0.462 Uiso 1 1 calc R
C30 C -0.0637(5) 0.5490(5) 0.6434(4) 0.253(7) Uani 1 1 d .
H30A H -0.0927 0.5824 0.6223 0.380 Uiso 1 1 calc R
H30B H -0.0367 0.5611 0.6922 0.380 Uiso 1 1 calc R
H30C H -0.0831 0.5094 0.6450 0.380 Uiso 1 1 calc R
C31 C -0.0732(4) 0.5238(4) 0.5236(4) 0.208(5) Uani 1 1 d .
H31A H -0.1016 0.5580 0.5038 0.312 Uiso 1 1 calc R
H31B H -0.0934 0.4843 0.5238 0.312 Uiso 1 1 calc R
H31C H -0.0519 0.5185 0.4941 0.312 Uiso 1 1 calc R
C32 C 0.18218(16) 0.47398(17) 0.7401(2) 0.0728(10) Uani 1 1 d .
C33 C 0.2282(2) 0.4245(3) 0.7768(4) 0.152(3) Uani 1 1 d .
H33A H 0.2665 0.4443 0.7946 0.228 Uiso 1 1 calc R
H33B H 0.2253 0.3911 0.7424 0.228 Uiso 1 1 calc R
H33C H 0.2226 0.4062 0.8172 0.228 Uiso 1 1 calc R
C34 C 0.1948(2) 0.5008(4) 0.6781(3) 0.142(3) Uani 1 1 d .
H34A H 0.2353 0.5145 0.6970 0.214 Uiso 1 1 calc R
H34B H 0.1694 0.5370 0.6562 0.214 Uiso 1 1 calc R
H34C H 0.1878 0.4679 0.6417 0.214 Uiso 1 1 calc R
C35 C 0.1924(3) 0.5283(4) 0.7955(4) 0.164(3) Uani 1 1 d .
H35A H 0.2331 0.5412 0.8157 0.246 Uiso 1 1 calc R
H35B H 0.1827 0.5134 0.8342 0.246 Uiso 1 1 calc R
H35C H 0.1678 0.5645 0.7714 0.246 Uiso 1 1 calc R
C36 C -0.04398(13) 0.29507(17) 0.57487(17) 0.0567(8) Uani 1 1 d .
H36A H -0.0567 0.2508 0.5688 0.085 Uiso 1 1 calc R
H36B H -0.0379 0.3086 0.5329 0.085 Uiso 1 1 calc R
H36C H -0.0737 0.3218 0.5794 0.085 Uiso 1 1 calc R
C37 C 0.13361(17) 0.13669(18) 0.9002(2) 0.0800(11) Uani 1 1 d .
H37A H 0.1684 0.1556 0.8980 0.096 Uiso 1 1 calc R
H37B H 0.1317 0.1547 0.9436 0.096 Uiso 1 1 calc R
C38 C 0.1485(3) 0.0698(3) 0.9177(4) 0.167(4) Uani 1 1 d .
H38A H 0.1465 0.0497 0.8731 0.201 Uiso 1 1 calc R
H38B H 0.1166 0.0513 0.9268 0.201 Uiso 1 1 calc R
C39 C 0.2045(4) 0.0466(3) 0.9782(4) 0.189(4) Uani 1 1 d .
H39A H 0.2355 0.0765 0.9818 0.227 Uiso 1 1 calc R
H39B H 0.1999 0.0502 1.0236 0.227 Uiso 1 1 calc R
C40 C 0.2243(7) -0.0141(7) 0.9755(8) 0.326(10) Uani 1 1 d .
H40A H 0.2610 -0.0211 1.0176 0.490 Uiso 1 1 calc R
H40B H 0.2301 -0.0189 0.9316 0.490 Uiso 1 1 calc R
H40C H 0.1956 -0.0450 0.9755 0.490 Uiso 1 1 calc R
C41 C 0.3960(18) 0.246(2) 0.741(3) 0.34(3) Uani 0.50 1 d P
C41' C 0.453(2) 0.3807(12) 0.719(3) 0.36(2) Uani 0.50 1 d P
C42 C 0.4120(18) 0.2681(19) 0.7998(16) 0.223(13) Uani 0.50 1 d P
C42' C 0.421(5) 0.3482(13) 0.773(3) 0.60(8) Uani 0.50 1 d P
C43 C 0.3750(12) 0.3211(15) 0.8030(17) 0.279(14) Uani 1 1 d .
C43' C 0.3735(18) 0.336(3) 0.7011(18) 0.39(3) Uani 0.50 1 d P
C44 C 0.3714(12) 0.3402(16) 0.852(3) 0.26(2) Uani 0.50 1 d P
C45 C 0.4213(12) 0.3384(11) 0.9180(17) 0.184(10) Uani 0.50 1 d P
C45' C 0.447(3) 0.311(2) 0.858(2) 0.42(5) Uani 0.50 1 d P
C46 C 0.4688(9) 0.3166(10) 0.9235(9) 0.247(7) Uani 1 1 d .
C47 C 0.4624(12) 0.2679(12) 0.860(2) 0.194(11) Uani 0.50 1 d P
C47' C 0.488(2) 0.3611(13) 0.849(4) 0.40(4) Uani 0.50 1 d P

loop_
_atom_site_aniso_label
_atom_site_aniso_U_11
_atom_site_aniso_U_22
_atom_site_aniso_U_33
_atom_site_aniso_U_23
_atom_site_aniso_U_13
_atom_site_aniso_U_12
Mg1 0.0369(5) 0.0514(6) 0.0494(6) 0.0039(4) 0.0069(4) 0.0012(4)
S1 0.0347(4) 0.0486(4) 0.0463(4) 0.0011(3) 0.0077(3) -0.0018(3)
F1 0.0706(17) 0.134(2) 0.157(3) -0.030(2) -0.0202(17) 0.0560(17)
O1 0.0392(11) 0.0523(11) 0.0488(11) -0.0012(8) 0.0109(9) -0.0020(8)
O2 0.0358(10) 0.0541(11) 0.0520(11) 0.0092(9) 0.0102(9) 0.0005(9)
O3 0.0376(10) 0.0574(12) 0.0500(11) 0.0041(9) 0.0102(8) -0.0051(9)
O4 0.0546(13) 0.0608(13) 0.0582(12) -0.0098(10) 0.0127(10) -0.0048(10)
C1 0.0327(14) 0.0570(17) 0.0451(15) -0.0059(12) 0.0065(12) -0.0004(12)
C2 0.0467(17) 0.0582(18) 0.0588(18) -0.0078(14) 0.0069(14) 0.0069(14)
C3 0.0524(19) 0.080(2) 0.067(2) -0.0132(18) 0.0211(17) 0.0136(17)
C4 0.0515(19) 0.084(2) 0.0592(19) -0.0010(17) 0.0234(15) 0.0098(17)
C5 0.0484(17) 0.0697(19) 0.0523(17) -0.0001(14) 0.0191(14) 0.0041(15)
C6 0.0323(13) 0.0594(17) 0.0419(14) -0.0035(12) 0.0078(11) 0.0008(12)
C7 0.0309(13) 0.0549(16) 0.0406(14) 0.0024(11) 0.0091(11) 0.0009(11)
C8 0.0348(14) 0.0525(16) 0.0456(14) 0.0059(12) 0.0127(12) 0.0019(12)
C9 0.0418(16) 0.0600(18) 0.0508(16) 0.0066(13) 0.0099(13) 0.0038(13)
C10 0.062(2) 0.0590(19) 0.0591(18) 0.0161(15) 0.0197(16) 0.0080(16)
C11 0.062(2) 0.0522(17) 0.071(2) 0.0130(15) 0.0197(17) -0.0040(15)
C12 0.0503(18) 0.0573(18) 0.0612(18) 0.0095(14) 0.0155(15) -0.0061(14)
C13 0.0393(15) 0.0519(16) 0.0487(15) 0.0083(12) 0.0114(12) 0.0012(12)
C14 0.0375(15) 0.0541(17) 0.0522(16) 0.0049(13) 0.0072(13) -0.0023(13)
C15 0.0440(17) 0.078(2) 0.0608(19) -0.0091(17) 0.0013(14) 0.0091(16)
C16 0.059(2) 0.090(3) 0.089(3) -0.019(2) 0.004(2) 0.021(2)
C17 0.047(2) 0.085(3) 0.102(3) -0.006(2) -0.005(2) 0.0241(19)
C18 0.054(2) 0.091(3) 0.085(3) -0.011(2) -0.0151(19) 0.012(2)
C19 0.0470(18) 0.066(2) 0.0567(18) -0.0040(15) -0.0020(14) 0.0038(15)
C20 0.064(2) 0.0548(19) 0.092(3) -0.0081(18) 0.026(2) 0.0084(17)
C21 0.79(3) 0.056(3) 0.120(6) 0.019(4) 0.030(11) -0.016(8)
C22 0.53(2) 0.089(5) 0.269(12) -0.067(6) 0.270(15) -0.059(8)
C23 0.133(6) 0.077(4) 0.59(2) -0.008(8) 0.155(10) -0.013(4)
C24 0.073(3) 0.106(3) 0.087(3) 0.004(2) 0.053(2) 0.012(2)
C25 0.215(11) 0.87(4) 0.135(8) -0.067(14) 0.126(8) -0.214(18)
C26 0.46(2) 0.174(9) 0.75(3) -0.017(13) 0.56(3) -0.028(11)
C27 0.172(9) 0.434(18) 0.47(2) 0.298(17) 0.246(13) 0.169(11)
C28 0.073(2) 0.065(2) 0.082(2) 0.0213(18) 0.024(2) 0.0219(19)
C29 0.119(6) 0.128(6) 0.62(2) 0.213(11) 0.096(10) 0.047(5)
C30 0.319(12) 0.336(12) 0.159(6) 0.124(8) 0.154(8) 0.276(11)
C31 0.204(8) 0.158(6) 0.146(6) 0.014(5) -0.037(6) 0.118(6)
C32 0.0537(19) 0.062(2) 0.084(2) 0.0140(18) 0.0112(17) -0.0175(16)
C33 0.049(2) 0.127(4) 0.229(7) 0.072(5) 0.011(3) -0.021(3)
C34 0.081(3) 0.199(7) 0.134(5) 0.047(5) 0.034(3) -0.040(4)
C35 0.095(4) 0.174(6) 0.193(7) -0.097(6) 0.031(4) -0.042(4)
C36 0.0382(16) 0.0692(19) 0.0502(16) -0.0026(14) 0.0065(13) 0.0006(14)
C37 0.062(2) 0.071(2) 0.077(2) 0.0174(19) 0.0004(18) 0.0064(18)
C38 0.161(6) 0.094(4) 0.134(5) 0.009(3) -0.047(4) 0.031(4)
C39 0.210(8) 0.092(4) 0.145(6) 0.020(4) -0.041(5) 0.045(5)
C40 0.319(16) 0.267(15) 0.267(14) 0.007(11) 0.002(12) 0.187(13)
C41 0.33(4) 0.43(7) 0.19(3) 0.05(4) 0.04(3) -0.19(5)
C41' 0.54(8) 0.118(17) 0.40(6) -0.03(2) 0.20(5) 0.07(3)
C42 0.25(3) 0.24(3) 0.127(18) 0.03(2) 0.03(2) -0.04(3)
C42' 1.5(2) 0.085(15) 0.34(7) -0.02(3) 0.47(12) -0.06(5)
C43 0.26(2) 0.25(2) 0.31(3) 0.02(2) 0.10(2) 0.025(16)
C43' 0.32(5) 0.66(11) 0.15(2) -0.05(4) 0.05(3) -0.12(5)
C44 0.099(15) 0.18(2) 0.48(7) 0.15(3) 0.10(3) 0.005(14)
C45 0.127(16) 0.157(16) 0.24(3) 0.088(18) 0.054(17) -0.011(14)
C45' 0.57(9) 0.22(4) 0.16(3) -0.01(3) -0.14(4) 0.09(5)
C46 0.235(17) 0.253(18) 0.185(13) 0.030(12) 0.024(12) 0.002(14)
C47 0.18(2) 0.140(16) 0.23(4) 0.05(2) 0.05(2) 0.010(15)
C47' 0.46(6) 0.098(18) 0.63(12) -0.10(4) 0.23(7) 0.03(3)

loop_
_atom_type_symbol
_atom_type_description
_atom_type_scat_dispersion_real
_atom_type_scat_dispersion_imag
_atom_type_scat_source
C C 0.0033 0.0016 'International Tables Vol C Tables 4.2.6.8 and 6.1.1.4'
H H 0.0000 0.0000 'International Tables Vol C Tables 4.2.6.8 and 6.1.1.4'
O O 0.0106 0.0060 'International Tables Vol C Tables 4.2.6.8 and 6.1.1.4'
F F 0.0171 0.0103 'International Tables Vol C Tables 4.2.6.8 and 6.1.1.4'
Mg Mg 0.0486 0.0363 'International Tables Vol C Tables 4.2.6.8 and 6.1.1.4'
S S 0.1246 0.1234 'International Tables Vol C Tables 4.2.6.8 and 6.1.1.4'

loop_
_geom_angle_atom_site_label_1
_geom_angle_atom_site_label_2
_geom_angle_atom_site_label_3
_geom_angle
_geom_angle_site_symmetry_1
_geom_angle_site_symmetry_3
O1 Mg1 O1 82.51(9) 2_556 .
O1 Mg1 O3 114.77(9) 2_556 .
O1 Mg1 O3 89.17(8) . .
O1 Mg1 C37 123.80(15) 2_556 .
O1 Mg1 C37 140.04(15) . .
O3 Mg1 C37 102.77(13) . .
O1 Mg1 Mg1 41.78(6) 2_556 2_556
O1 Mg1 Mg1 40.86(6) . 2_556
O3 Mg1 Mg1 103.04(6) . 2_556
C37 Mg1 Mg1 154.19(11) . 2_556
O4 S1 O3 116.01(14) . .
O4 S1 O2 111.60(13) . .
O3 S1 O2 108.21(11) . .
O4 S1 C14 111.96(14) . .
O3 S1 C14 109.17(13) . .
O2 S1 C14 98.43(13) . .
C1 O1 Mg1 138.83(17) . 2_556
C1 O1 Mg1 121.13(17) . .
Mg1 O1 Mg1 97.36(9) 2_556 .
C13 O2 S1 120.89(18) . .
S1 O3 Mg1 149.25(13) . .
O1 C1 C6 118.7(2) . .
O1 C1 C2 121.9(3) . .
C6 C1 C2 119.4(3) . .
C3 C2 C1 116.8(3) . .
C3 C2 C20 118.8(3) . .
C1 C2 C20 124.4(3) . .
C4 C3 C2 124.8(3) . .
C5 C4 C3 116.3(3) . .
C5 C4 C24 122.5(4) . .
C3 C4 C24 121.2(3) . .
C6 C5 C4 122.1(3) . .
C5 C6 C1 120.1(3) . .
C5 C6 C7 120.4(3) . .
C1 C6 C7 119.1(3) . .
C6 C7 C8 117.2(2) . .
C6 C7 C36 105.4(2) . .
C8 C7 C36 111.6(2) . .
C9 C8 C13 116.1(3) . .
C9 C8 C7 119.8(2) . .
C13 C8 C7 124.1(2) . .
C8 C9 C10 123.2(3) . .
C11 C10 C9 117.2(3) . .
C11 C10 C28 122.0(3) . .
C9 C10 C28 120.7(3) . .
C10 C11 C12 124.2(3) . .
C13 C12 C11 115.0(3) . .
C13 C12 C32 126.8(3) . .
C11 C12 C32 117.9(3) . .
C12 C13 C8 123.4(3) . .
C12 C13 O2 118.7(2) . .
C8 C13 O2 117.7(2) . .
C15 C14 C19 122.0(3) . .
C15 C14 S1 118.8(2) . .
C19 C14 S1 119.0(3) . .
C14 C15 C16 118.3(3) . .
C17 C16 C15 118.7(4) . .
F1 C17 C18 119.3(4) . .
F1 C17 C16 117.5(4) . .
C18 C17 C16 123.2(4) . .
C17 C18 C19 118.7(3) . .
C14 C19 C18 119.1(3) . .
C21 C20 C23 111.1(9) . .
C21 C20 C22 113.3(8) . .
C23 C20 C22 95.2(7) . .
C21 C20 C2 113.9(4) . .
C23 C20 C2 110.0(4) . .
C22 C20 C2 111.7(4) . .
C27 C24 C26 108.1(10) . .
C27 C24 C25 107.6(11) . .
C26 C24 C25 103.4(11) . .
C27 C24 C4 113.2(5) . .
C26 C24 C4 112.9(4) . .
C25 C24 C4 111.1(5) . .
C30 C28 C29 112.8(8) . .
C30 C28 C31 109.6(7) . .
C29 C28 C31 102.3(7) . .
C30 C28 C10 109.2(4) . .
C29 C28 C10 111.8(4) . .
C31 C28 C10 111.0(4) . .
C33 C32 C35 106.9(5) . .
C33 C32 C34 105.9(5) . .
C35 C32 C34 107.6(5) . .
C33 C32 C12 118.3(3) . .
C35 C32 C12 110.2(4) . .
C34 C32 C12 107.5(3) . .
C38 C37 Mg1 129.8(3) . .
C37 C38 C39 124.4(5) . .
C40 C39 C38 119.7(8) . .
C41 C42 C47 135(6) . .
C41 C42 C43 113(4) . .
C47 C42 C43 110(4) . .
C41 C42 C42' 95(3) . .
C47 C42 C42' 95(4) . .
C43 C42 C42' 58(4) . .
C43' C42' C47' 167(8) . .
C43' C42' C41' 81(3) . .
C47' C42' C41' 88(7) . .
C43' C42' C43 84(7) . .
C47' C42' C43 107(4) . .
C41' C42' C43 164(7) . .
C43' C42' C42 89(5) . .
C47' C42' C42 94(4) . .
C41' C42' C42 135(4) . .
C43 C42' C42 50(2) . .
C43' C42' C45' 135(6) . .
C47' C42' C45' 52(4) . .
C41' C42' C45' 136(8) . .
C43 C42' C45' 60(3) . .
C42 C42' C45' 48(2) . .
C44 C43 C42 127(4) . .
C44 C43 C45' 86(4) . .
C42 C43 C45' 54(2) . .
C44 C43 C42' 124(4) . .
C42 C43 C42' 71(3) . .
C45' C43 C42' 64(4) . .
C44 C43 C43' 150(4) . .
C42 C43 C43' 79(2) . .
C45' C43 C43' 104(3) . .
C42' C43 C43' 45(3) . .
C42' C43' C43 51(4) . .
C43 C44 C45 118(4) . .
C46 C45 C44 123(4) . .
C46 C45' C43 125(7) . .
C46 C45' C42' 148(5) . .
C43 C45' C42' 56(4) . .
C45' C46 C45 88(4) . .
C45' C46 C47 37(3) . .
C45 C46 C47 114(2) . .
C45' C46 C47' 50(4) . .
C45 C46 C47' 107(2) . .
C47 C46 C47' 69.9(15) . .
C42 C47 C46 118(3) . .
C42' C47' C46 98(4) . .

loop_
_geom_bond_atom_site_label_1
_geom_bond_atom_site_label_2
_geom_bond_distance
_geom_bond_site_symmetry_2
Mg1 O1 1.979(2) 2_556
Mg1 O1 2.015(2) .
Mg1 O3 2.102(2) .
Mg1 C37 2.119(3) .
Mg1 Mg1 2.9997(18) 2_556
S1 O4 1.416(2) .
S1 O3 1.444(2) .
S1 O2 1.569(2) .
S1 C14 1.744(3) .
F1 C17 1.358(4) .
O1 C1 1.372(4) .
O1 Mg1 1.979(2) 2_556
O2 C13 1.427(3) .
C1 C6 1.403(4) .
C1 C2 1.410(4) .
C2 C3 1.403(5) .
C2 C20 1.543(5) .
C3 C4 1.377(6) .
C4 C5 1.384(5) .
C4 C24 1.533(5) .
C5 C6 1.388(4) .
C6 C7 1.524(4) .
C7 C8 1.531(4) .
C7 C36 1.545(4) .
C8 C9 1.385(4) .
C8 C13 1.406(4) .
C9 C10 1.388(4) .
C10 C11 1.373(5) .
C10 C28 1.542(5) .
C11 C12 1.396(4) .
C12 C13 1.403(4) .
C12 C32 1.545(4) .
C14 C15 1.384(5) .
C14 C19 1.375(4) .
C15 C16 1.387(5) .
C16 C17 1.366(6) .
C17 C18 1.360(6) .
C18 C19 1.377(5) .
C20 C21 1.384(9) .
C20 C23 1.503(9) .
C20 C22 1.492(9) .
C24 C27 1.381(9) .
C24 C26 1.423(11) .
C24 C25 1.375(11) .
C28 C30 1.437(8) .
C28 C29 1.450(8) .
C28 C31 1.470(8) .
C32 C33 1.481(6) .
C32 C35 1.526(7) .
C32 C34 1.517(7) .
C37 C38 1.437(6) .
C38 C39 1.492(8) .
C39 C40 1.359(12) .
C41 C42 1.17(5) .
C41' C42' 1.73(9) .
C42 C47 1.32(4) .
C42 C43 1.45(4) .
C42 C42' 1.79(5) .
C42' C43' 1.45(9) .
C42' C47' 1.74(10) .
C42' C43 1.61(9) .
C42' C45' 1.74(7) .
C43 C44 1.11(6) .
C43 C45' 1.69(6) .
C43 C43' 2.06(5) .
C44 C45 1.38(5) .
C45 C46 1.23(3) .
C45' C46 1.19(4) .
C46 C47 1.58(4) .
C46 C47' 1.98(7) .
